data_7040797
loop_
_publ_author_name
'Yoneyama, Shota'
'Kodama, Takeshi'
'Kikuchi, Koichi'
'Fujisawa, Takumi'
'Yamaguchi, Akira'
'Sumiyama, Akihiko'
'Shuku, Yoshiaki'
'Aoyagi, Shinobu'
'Fujita, Wataru'

_publ_section_title
;
 Deuterium substitution effects on the structural and magnetic phase
 transitions of a hydrogen-bonded coordination polymer,
 bis(glycolato)copper(ii).
;
_journal_issue 42
_journal_name_full 'Dalton transactions (Cambridge, England : 2003)'
_journal_page_first 16774
_journal_page_last 16778
_journal_paper_doi 10.1039/c6dt03592b
_journal_volume 45
_journal_year 2016
_chemical_formula_moiety 'C4 H6 Cu O6'
_chemical_formula_sum 'C4 H6 Cu O6'
_chemical_formula_weight 213.63
_space_group_IT_number 14
_symmetry_cell_setting monoclinic
_symmetry_Int_Tables_number 14
_symmetry_space_group_name_Hall '-P 2yn'
_symmetry_space_group_name_H-M 'P 1 21/n 1'
_atom_sites_solution_hydrogens geom
_atom_sites_solution_primary direct
_atom_sites_solution_secondary difmap
_audit_update_record
;
2016-07-14 deposited with the CCDC.
2016-10-03 downloaded from the CCDC.
;
_cell_angle_alpha 90.0000
_cell_angle_beta 106.996(10)
_cell_angle_gamma 90.0000
_cell_formula_units_Z 2
_cell_length_a 5.113(4)
_cell_length_b 8.672(6)
_cell_length_c 7.753(5)
_cell_measurement_reflns_used 1020
_cell_measurement_temperature 290
_cell_measurement_theta_max 27.50
_cell_measurement_theta_min 3.60
_cell_volume 328.8(4)
_computing_cell_refinement 'CrystalClear-SM Expert 2.0 r4'
_computing_data_collection 'CrystalClear-SM Expert 2.0 r4 (Rigaku, 2009)'
_computing_data_reduction 'CrystalClear-SM Expert 2.0 r4'
_computing_molecular_graphics 'CrystalStructure 4.0'
_computing_publication_material 'CrystalStructure 4.0 (Rigaku, 2010)'
_computing_structure_refinement 'SHELXL97 (Sheldrick, 2008)'
_computing_structure_solution SIR97
_diffrn_ambient_temperature 290
_diffrn_detector_area_resol_mean 14.706
_diffrn_measured_fraction_theta_full 0.999
_diffrn_measured_fraction_theta_max 0.999
_diffrn_measurement_device_type 'Rigaku Mercury'
_diffrn_measurement_method \w
_diffrn_radiation_type 'Mo K\a'
_diffrn_radiation_wavelength 0.71075
_diffrn_reflns_av_R_equivalents 0.0380
_diffrn_reflns_limit_h_max 6
_diffrn_reflns_limit_h_min -6
_diffrn_reflns_limit_k_max 11
_diffrn_reflns_limit_k_min -11
_diffrn_reflns_limit_l_max 10
_diffrn_reflns_limit_l_min -8
_diffrn_reflns_number 2333
_diffrn_reflns_theta_full 27.48
_diffrn_reflns_theta_max 27.48
_diffrn_standards_number 0
_exptl_absorpt_coefficient_mu 3.300
_exptl_absorpt_correction_T_max 0.517
_exptl_absorpt_correction_T_min 0.345
_exptl_absorpt_correction_type multi-scan
_exptl_absorpt_process_details 'REQAB (Rigaku, 1998)'
_exptl_crystal_colour blue
_exptl_crystal_density_diffrn 2.158
_exptl_crystal_density_method 'not measured'
_exptl_crystal_description block
_exptl_crystal_F_000 214.00
_exptl_crystal_size_max 1.000
_exptl_crystal_size_mid 0.300
_exptl_crystal_size_min 0.200
_refine_diff_density_max 0.330
_refine_diff_density_min -0.640
_refine_ls_extinction_method none
_refine_ls_goodness_of_fit_ref 1.000
_refine_ls_hydrogen_treatment refxyz
_refine_ls_number_parameters 64
_refine_ls_number_reflns 755
_refine_ls_number_restraints 0
_refine_ls_R_factor_gt 0.0293
_refine_ls_shift/su_max 0.000
_refine_ls_structure_factor_coef Fsqd
_refine_ls_weighting_details 'w = 1/[\s^2^(Fo^2^)+(0.0375P)^2^+0.0000P] where P=(Fo^2^+2Fc^2^)/3'
_refine_ls_weighting_scheme calc
_refine_ls_wR_factor_ref 0.0724
_reflns_number_gt 628
_reflns_number_total 755
_reflns_threshold_expression F^2^>2.0\s(F^2^)
_cod_data_source_file c6dt03592b2.cif
_cod_data_source_block 130821
_cod_depositor_comments 'Adding full bibliography for 7040794--7040800.cif.'
_cod_database_code 7040797

loop_
_symmetry_equiv_pos_site_id
_symmetry_equiv_pos_as_xyz
1 +X,+Y,+Z
2 1/2-X,1/2+Y,1/2-Z
3 -X,-Y,-Z
4 1/2+X,1/2-Y,1/2+Z

loop_
_atom_site_label
_atom_site_type_symbol
_atom_site_fract_x
_atom_site_fract_y
_atom_site_fract_z
_atom_site_U_iso_or_equiv
_atom_site_adp_type
_atom_site_occupancy
_atom_site_symmetry_multiplicity
_atom_site_calc_flag
Cu1 Cu 0.0000 0.0000 0.0000 0.02343(18) Uani 1.0 2 d
O2 O 0.0471(4) 0.1612(2) -0.1579(3) 0.0272(5) Uani 1.0 4 d
O3 O -0.2420(4) 0.1477(2) 0.0624(3) 0.0279(5) Uani 1.0 4 d
O4 O -0.0916(4) 0.3950(2) -0.2582(3) 0.0292(5) Uani 1.0 4 d
C5 C -0.0937(5) 0.2821(3) -0.1595(4) 0.0217(6) Uani 1.0 4 d
C6 C -0.2692(6) 0.2898(3) -0.0320(4) 0.0270(6) Uani 1.0 4 d
H7 H -0.208(5) 0.371(3) 0.045(4) 0.018(7) Uiso 1.0 4 d
H8 H -0.451(8) 0.316(4) -0.091(5) 0.056(11) Uiso 1.0 4 d
H9 H -0.343(6) 0.132(3) 0.106(4) 0.023(9) Uiso 1.0 4 d

loop_
_atom_site_aniso_label
_atom_site_aniso_U_11
_atom_site_aniso_U_22
_atom_site_aniso_U_33
_atom_site_aniso_U_12
_atom_site_aniso_U_13
_atom_site_aniso_U_23
Cu1 0.0315(3) 0.0185(3) 0.0297(3) 0.00302(16) 0.0238(3) 0.00326(17)
O2 0.0359(10) 0.0230(9) 0.0331(11) 0.0046(8) 0.0264(9) 0.0054(8)
O3 0.0363(12) 0.0252(10) 0.0342(13) 0.0056(8) 0.0292(10) 0.0072(8)
O4 0.0354(10) 0.0282(10) 0.0321(11) 0.0071(8) 0.0223(9) 0.0108(8)
C5 0.0216(12) 0.0263(13) 0.0202(14) -0.0013(10) 0.0108(10) 0.0004(11)
C6 0.0332(15) 0.0256(14) 0.0308(16) 0.0062(12) 0.0229(13) 0.0066(12)

loop_
_atom_type_symbol
_atom_type_description
_atom_type_scat_dispersion_real
_atom_type_scat_dispersion_imag
_atom_type_scat_source
C C 0.0033 0.0016
;
International Tables for Crystallography
(1992, Vol. C, Tables 4.2.6.8 and 6.1.1.4)
;
H H 0.0000 0.0000
;
International Tables for Crystallography
(1992, Vol. C, Table 6.1.1.4)
;
Cu Cu 0.3201 1.2651
;
International Tables for Crystallography
(1992, Vol. C, Tables 4.2.6.8 and 6.1.1.4)
;
O O 0.0106 0.0060
;
International Tables for Crystallography
(1992, Vol. C, Tables 4.2.6.8 and 6.1.1.4)
;

loop_
_geom_angle_atom_site_label_1
_geom_angle_atom_site_label_2
_geom_angle_atom_site_label_3
_geom_angle
_geom_angle_publ_flag
_geom_angle_site_symmetry_1
_geom_angle_site_symmetry_3
O2 Cu1 O2 180.00(11) yes . 3_555
O2 Cu1 O3 83.47(10) yes . .
O2 Cu1 O3 96.53(10) yes . 3_555
O2 Cu1 O3 96.53(10) yes 3_555 .
O2 Cu1 O3 83.47(10) yes 3_555 3_555
O3 Cu1 O3 180.00(12) yes . 3_555
Cu1 O2 C5 115.54(19) yes . .
Cu1 O3 C6 114.7(2) yes . .
O2 C5 O4 123.3(3) yes . .
O2 C5 C6 118.1(3) yes . .
O4 C5 C6 118.6(3) yes . .
O3 C6 C5 108.1(3) yes . .
Cu1 O3 H9 127(2) no . .
C6 O3 H9 116(2) no . .
O3 C6 H7 111.5(16) no . .
O3 C6 H8 113(2) no . .
C5 C6 H7 107.8(19) no . .
C5 C6 H8 113(3) no . .
H7 C6 H8 104(3) no . .

loop_
_geom_bond_atom_site_label_1
_geom_bond_atom_site_label_2
_geom_bond_distance
_geom_bond_publ_flag
_geom_bond_site_symmetry_2
Cu1 O2 1.919(2) yes .
Cu1 O2 1.919(2) yes 3_555
Cu1 O3 1.938(3) yes .
Cu1 O3 1.938(3) yes 3_555
O2 C5 1.270(4) yes .
O3 C6 1.420(4) yes .
O4 C5 1.244(4) yes .
C5 C6 1.519(5) yes .
O3 H9 0.70(4) no .
C6 H7 0.91(3) no .
C6 H8 0.94(4) no .

loop_
_geom_contact_atom_site_label_1
_geom_contact_atom_site_label_2
_geom_contact_distance
_geom_contact_publ_flag
_geom_contact_site_symmetry_2
Cu1 C5 2.720(3) no 3_555
Cu1 C6 2.842(4) no 3_555
O3 O4 3.533(4) no .
Cu1 O4 2.533(2) no 2_444
Cu1 O4 2.533(2) no 4_555
Cu1 C5 3.413(3) no 2_444
Cu1 C5 3.413(3) no 4_555
O2 O3 3.538(4) no 1_655
O2 O3 3.159(4) no 4_554
O2 O4 3.208(3) no 2_444
O2 O4 3.148(3) no 4_555
O2 C6 3.524(5) no 1_655
O2 C6 3.326(5) no 4_554
O3 O2 3.538(4) no 1_455
O3 O2 3.159(4) no 4_455
O3 O4 3.149(3) no 2_444
O3 O4 2.593(4) no 4_455
O3 O4 3.229(4) no 4_555
O3 C5 3.243(4) no 4_455
O3 C5 3.439(4) no 4_555
O3 C6 3.403(4) no 4_555
O4 Cu1 2.533(2) no 2_454
O4 O2 3.208(3) no 2_454
O4 O2 3.148(3) no 4_454
O4 O3 3.149(3) no 2_454
O4 O3 3.229(4) no 4_454
O4 O3 2.593(4) no 4_554
O4 C6 3.441(5) no 4_554
C5 Cu1 3.413(3) no 2_454
C5 O3 3.439(4) no 4_454
C5 O3 3.243(4) no 4_554
C6 O2 3.524(5) no 1_455
C6 O2 3.326(5) no 4_455
C6 O3 3.403(4) no 4_454
C6 O4 3.441(5) no 4_455
Cu1 H7 3.44(3) no .
Cu1 H7 3.44(3) no 3_555
Cu1 H8 3.52(4) no .
Cu1 H8 3.52(4) no 3_555
Cu1 H9 2.43(4) no 3_555
O2 H7 2.95(3) no .
O2 H8 3.05(4) no .
O2 H9 3.25(4) no .
O2 H9 2.93(3) no 3_555
O4 H7 2.60(3) no .
O4 H8 2.63(4) no .
C5 H9 3.01(4) no .
H7 H9 2.27(4) no .
H8 H9 2.16(5) no .
Cu1 H8 3.49(4) no 2_444
Cu1 H8 3.49(4) no 4_555
Cu1 H9 3.42(3) no 1_655
Cu1 H9 3.42(3) no 3_455
O2 H7 2.94(3) no 4_554
O2 H8 2.80(4) no 1_655
O2 H8 3.53(4) no 2_444
O2 H8 3.37(4) no 4_554
O2 H9 3.20(3) no 1_655
O2 H9 2.74(3) no 4_554
O3 H8 2.68(4) no 4_555
O3 H9 3.24(3) no 3_455
O4 H7 2.78(3) no 3_565
O4 H8 3.22(4) no 1_655
O4 H8 3.41(4) no 4_554
O4 H9 3.33(3) no 2_454
O4 H9 1.89(4) no 4_554
C5 H7 3.38(3) no 3_565
C5 H7 3.56(3) no 4_454
C5 H8 3.18(4) no 1_655
C5 H9 2.62(4) no 4_554
C6 H8 3.45(4) no 4_555
C6 H9 3.48(3) no 4_454
H7 O2 2.94(3) no 4_455
H7 O4 2.78(3) no 3_565
H7 C5 3.38(3) no 3_565
H7 C5 3.56(3) no 4_555
H7 H7 3.31(4) no 3_565
H7 H8 3.30(5) no 3_465
H7 H8 3.18(4) no 4_555
H7 H9 3.49(4) no 2_455
H8 Cu1 3.49(4) no 2_454
H8 O2 2.80(4) no 1_455
H8 O2 3.53(4) no 2_454
H8 O2 3.37(4) no 4_455
H8 O3 2.68(4) no 4_454
H8 O4 3.22(4) no 1_455
H8 O4 3.41(4) no 4_455
H8 C5 3.18(4) no 1_455
H8 C6 3.45(4) no 4_454
H8 H7 3.30(5) no 3_465
H8 H7 3.18(4) no 4_454
H8 H8 3.59(5) no 3_465
H8 H9 2.64(4) no 4_454
H9 Cu1 3.42(3) no 1_455
H9 O2 3.20(3) no 1_455
H9 O2 2.74(3) no 4_455
H9 O3 3.24(3) no 3_455
H9 O4 3.33(3) no 2_444
H9 O4 1.89(4) no 4_455
H9 C5 2.62(4) no 4_455
H9 C6 3.48(3) no 4_555
H9 H7 3.49(4) no 2_445
H9 H8 2.64(4) no 4_555
H9 H9 3.00(4) no 3_455

loop_
_geom_hbond_atom_site_label_D
_geom_hbond_atom_site_label_H
_geom_hbond_atom_site_label_A
_geom_hbond_site_symmetry_A
_geom_hbond_distance_DA
_geom_hbond_distance_DH
_geom_hbond_distance_HA
_geom_hbond_angle_DHA
_geom_hbond_publ_flag
O3 H9 O4 4_455 2.593(4) 0.704 1.89(4) 174(3) no

loop_
_geom_torsion_atom_site_label_1
_geom_torsion_atom_site_label_2
_geom_torsion_atom_site_label_3
_geom_torsion_atom_site_label_4
_geom_torsion
_geom_torsion_publ_flag
_geom_torsion_site_symmetry_1
_geom_torsion_site_symmetry_3
_geom_torsion_site_symmetry_4
O2 Cu1 O3 C6 0.94(11) no . . .
O3 Cu1 O2 C5 -2.25(11) no . . .
O2 Cu1 O3 C6 179.06(11) no . 3_555 3_555
O3 Cu1 O2 C5 177.75(11) no 3_555 . .
O2 Cu1 O3 C6 -179.06(11) no 3_555 . .
O3 Cu1 O2 C5 -177.75(11) no . 3_555 3_555
O2 Cu1 O3 C6 -0.94(11) no 3_555 3_555 3_555
O3 Cu1 O2 C5 2.25(11) no 3_555 3_555 3_555
Cu1 O2 C5 O4 -177.98(15) no . . .
Cu1 O2 C5 C6 3.1(3) no . . .
Cu1 O3 C6 C5 0.3(3) no . . .
O2 C5 C6 O3 -2.2(3) no . . .
O4 C5 C6 O3 178.83(18) no . . .
